data_7055332
loop_
_publ_author_name
'Zhu, Qian-Jiang'
'Zhao, Wen-Xuan'
'Wang, Chuan-Zeng'
'Zhang, Ying'
'Zhang, Yun-Qian'
'Xue, Sai-Feng'
'Tao, Zhu'
'Clegg, Jack Kay'
'Lindoy, Lenard F.'
'Wei, Gang'

_publ_section_title
;
 Adducts of Aqua Complexes of Ln3+ with
 hexanohydroxyhexanomethylcucurbit[6]uril: Potential Application in the
 Isolation of Heavy Lanthanides
;
_journal_name_full 'New J. Chem.'
_journal_paper_doi 10.1039/C5NJ00964B
_journal_year 2016
_chemical_formula_sum 'C42 H111 N24 O51 Yb'
_chemical_formula_weight 1941.58
_space_group_crystal_system monoclinic
_space_group_IT_number 12
_space_group_name_Hall '-C 2y'
_space_group_name_H-M_alt 'C 1 2/m 1'
_symmetry_space_group_name_Hall '-C 2y'
_symmetry_space_group_name_H-M 'C 1 2/m 1'
_atom_sites_solution_hydrogens geom
_audit_creation_method SHELXL-2014/6
_audit_update_record
;
2015-10-08 deposited with the CCDC.
2016-01-19 downloaded from the CCDC.
;
_cell_angle_alpha 90
_cell_angle_beta 120.043(2)
_cell_angle_gamma 90
_cell_formula_units_Z 2
_cell_length_a 21.7930(13)
_cell_length_b 12.1907(7)
_cell_length_c 16.4222(9)
_cell_measurement_temperature 223(2)
_cell_volume 3776.8(4)
_computing_cell_refinement 'Bruker SMART'
_computing_data_collection 'Bruker SMART'
_computing_data_reduction 'Bruker SAINT'
_computing_molecular_graphics 'Bruker SHELXTL'
_computing_publication_material 'Bruker SHELXTL'
_computing_structure_refinement 'SHELXL-2014/6 (Sheldrick, 2014)'
_computing_structure_solution 'SHELXL-2014/6 (Sheldrick, 2014)'
_diffrn_ambient_temperature 223(2)
_diffrn_measured_fraction_theta_full 0.997
_diffrn_measured_fraction_theta_max 0.984
_diffrn_measurement_device_type 'CCD area detector'
_diffrn_measurement_method 'phi and omega scans'
_diffrn_radiation_type MoK\a
_diffrn_radiation_wavelength 0.71073
_diffrn_reflns_av_R_equivalents 0.0611
_diffrn_reflns_av_unetI/netI 0.0556
_diffrn_reflns_laue_measured_fraction_full 0.997
_diffrn_reflns_laue_measured_fraction_max 0.984
_diffrn_reflns_limit_h_max 26
_diffrn_reflns_limit_h_min -25
_diffrn_reflns_limit_k_max 14
_diffrn_reflns_limit_k_min -14
_diffrn_reflns_limit_l_max 20
_diffrn_reflns_limit_l_min -20
_diffrn_reflns_number 16766
_diffrn_reflns_point_group_measured_fraction_full 0.997
_diffrn_reflns_point_group_measured_fraction_max 0.984
_diffrn_reflns_theta_full 25.242
_diffrn_reflns_theta_max 25.994
_diffrn_reflns_theta_min 1.432
_diffrn_source 'fine-focus sealed tube'
_exptl_absorpt_coefficient_mu 1.365
_exptl_absorpt_correction_T_max 0.701
_exptl_absorpt_correction_T_min 0.644
_exptl_absorpt_correction_type multi-scan
_exptl_absorpt_process_details sadabs
_exptl_crystal_colour colourless
_exptl_crystal_density_diffrn 1.707
_exptl_crystal_density_method 'not measured'
_exptl_crystal_description block
_exptl_crystal_F_000 2018
_exptl_crystal_size_max 0.330
_exptl_crystal_size_mid 0.290
_exptl_crystal_size_min 0.260
_platon_squeeze_details
;
;
_refine_diff_density_max 0.856
_refine_diff_density_min -0.774
_refine_diff_density_rms 0.098
_refine_ls_extinction_method none
_refine_ls_goodness_of_fit_ref 1.100
_refine_ls_hydrogen_treatment constr
_refine_ls_matrix_type full
_refine_ls_number_parameters 244
_refine_ls_number_reflns 3842
_refine_ls_number_restraints 2
_refine_ls_restrained_S_all 1.109
_refine_ls_R_factor_all 0.0538
_refine_ls_R_factor_gt 0.0488
_refine_ls_shift/su_max 0.002
_refine_ls_shift/su_mean 0.000
_refine_ls_structure_factor_coef Fsqd
_refine_ls_weighting_details 'w=1/[\s^2^(Fo^2^)+(0.0825P)^2^] where P=(Fo^2^+2Fc^2^)/3'
_refine_ls_weighting_scheme calc
_refine_ls_wR_factor_gt 0.1301
_refine_ls_wR_factor_ref 0.1341
_reflns_Friedel_coverage 0.000
_reflns_number_gt 3523
_reflns_number_total 3842
_reflns_threshold_expression 'I > 2\s(I)'
_cod_data_source_file c5nj00964b2.cif
_cod_data_source_block Yb
_cod_database_code 7055332
_shelx_space_group_comment
;
The symmetry employed for this shelxl refinement is uniquely defined
by the following loop, which should always be used as a source of
symmetry information in preference to the above space-group names.
They are only intended as comments.
;
_shelx_estimated_absorpt_t_min 0.661
_shelx_estimated_absorpt_t_max 0.718
_shelxl_version_number 2014/6

loop_
_space_group_symop_operation_xyz
'x, y, z'
'-x, y, -z'
'x+1/2, y+1/2, z'
'-x+1/2, y+1/2, -z'
'-x, -y, -z'
'x, -y, z'
'-x+1/2, -y+1/2, -z'
'x+1/2, -y+1/2, z'

loop_
_atom_site_label
_atom_site_type_symbol
_atom_site_fract_x
_atom_site_fract_y
_atom_site_fract_z
_atom_site_U_iso_or_equiv
_atom_site_adp_type
_atom_site_occupancy
_atom_site_site_symmetry_order
_atom_site_calc_flag
_atom_site_refinement_flags_posn
_atom_site_refinement_flags_adp
_atom_site_refinement_flags_occupancy
O1W O 0.5775(4) 0.8518(6) 1.0379(8) 0.079(3) Uani 0.5 1 d . . P
O2W O 0.5145(9) 0.9297(7) 1.1385(8) 0.131(5) Uani 0.5 1 d . . P
O3W O 0.4679(8) 1.1453(8) 1.0599(10) 0.118(4) Uani 0.5 1 d . . P
O4W O 0.6068(6) 0.9315(8) 1.1064(13) 0.192(9) Uani 0.5 1 d . . P
Yb1 Yb 0.5000 1.0000 1.0000 0.04034(17) Uani 1 4 d S T P
C1 C -0.1697(3) 0.8450(4) 0.7545(4) 0.0582(13) Uani 1 1 d . . .
C2 C -0.2410(4) 1.0000 0.7030(5) 0.061(2) Uani 1 2 d S T P
C3 C -0.1927(4) 1.0000 0.6600(5) 0.0587(19) Uani 1 2 d S T P
C4 C -0.1049(3) 0.8554(5) 0.6663(5) 0.0734(17) Uani 1 1 d . . .
H4A H -0.1018 0.7758 0.6760 0.088 Uiso 1 1 calc R U .
H4B H -0.1270 0.8687 0.5986 0.088 Uiso 1 1 calc R U .
C5 C 0.0229(3) 0.8441(4) 0.7748(4) 0.0654(15) Uani 1 1 d . . .
C6 C -0.0161(5) 1.0000 0.6784(5) 0.0600(19) Uani 1 2 d DS T P
C7 C 0.0681(5) 1.0000 0.7422(6) 0.0609(19) Uani 1 2 d S T P
C8 C 0.1529(3) 0.8582(5) 0.8551(4) 0.0653(15) Uani 1 1 d . . .
H8A H 0.1815 0.8759 0.8260 0.078 Uiso 1 1 calc R U .
H8B H 0.1503 0.7781 0.8576 0.078 Uiso 1 1 calc R U .
C9 C 0.1968(3) 0.8430(5) 1.0254(5) 0.0638(14) Uani 1 1 d . . .
C10 C 0.2322(4) 1.0000 0.9817(6) 0.0534(18) Uani 1 2 d S T P
C11 C 0.2663(4) 1.0000 1.0877(6) 0.063(2) Uani 1 2 d DS T P
C12 C 0.2573(3) 0.8564(5) 1.1967(5) 0.0715(16) Uani 1 1 d . . .
H12A H 0.2492 0.7770 1.1906 0.086 Uiso 1 1 calc R U .
H12B H 0.3082 0.8684 1.2384 0.086 Uiso 1 1 calc R U .
C13 C -0.3178(5) 1.0000 0.6269(9) 0.116(4) Uani 1 2 d S T P
H13A H -0.3285 0.9323 0.5912 0.174 Uiso 0.5 1 calc R U P
H13B H -0.3475 1.0058 0.6551 0.174 Uiso 0.5 1 calc R U P
H13C H -0.3268 1.0619 0.5852 0.174 Uiso 0.5 1 calc R U P
C14 C 0.1023(6) 1.0000 0.6875(8) 0.087(3) Uani 1 2 d S T P
H14A H 0.0914 1.0677 0.6518 0.130 Uiso 0.5 1 calc R U P
H14B H 0.1532 0.9942 0.7289 0.130 Uiso 0.5 1 calc R U P
H14C H 0.0856 0.9381 0.6446 0.130 Uiso 0.5 1 calc R U P
C15 C 0.2842(8) 1.0000 0.9553(11) 0.132 Uani 1 2 d S T P
H15A H 0.3120 0.9332 0.9774 0.198 Uiso 0.5 1 calc R U P
H15B H 0.2617 1.0039 0.8873 0.198 Uiso 0.5 1 calc R U P
H15C H 0.3151 1.0629 0.9830 0.198 Uiso 0.5 1 calc R U P
N1 N -0.2206(2) 0.9014(4) 0.7597(3) 0.0592(11) Uani 1 1 d . . .
N2 N -0.1504(2) 0.8999(4) 0.6985(3) 0.0621(11) Uani 1 1 d . . .
N3 N -0.0345(3) 0.8996(4) 0.7117(3) 0.0623(12) Uani 1 1 d . . .
N4 N 0.0830(3) 0.9001(4) 0.7967(3) 0.0604(11) Uani 1 1 d . . .
N5 N 0.1884(2) 0.9005(4) 0.9502(4) 0.0611(11) Uani 1 1 d . . .
N6 N 0.2376(3) 0.9002(4) 1.1053(4) 0.0664(12) Uani 1 1 d . . .
O1 O -0.1459(3) 0.7555(3) 0.7903(3) 0.0832(13) Uani 1 1 d . . .
O2 O 0.0215(3) 0.7548(4) 0.8065(5) 0.113(2) Uani 1 1 d . . .
O3 O 0.1723(3) 0.7502(3) 1.0201(4) 0.0886(14) Uani 1 1 d . . .
O4 O -0.2238(9) 1.0000 0.5609(8) 0.232(8) Uani 1 2 d S T P
H4 H -0.1921 1.0014 0.5469 0.349 Uiso 1 2 calc R U P
O5 O -0.0415(8) 1.0000 0.5766(5) 0.186(5) Uani 1 2 d DS T P
H5 H -0.0855 0.9961 0.5469 0.278 Uiso 0.5 1 calc R U P
O6 O 0.3436(5) 1.0000 1.1360(8) 0.210(7) Uani 1 2 d DS T P
H6 H 0.3571 0.9591 1.1078 0.315 Uiso 0.5 1 calc R U P

loop_
_atom_site_aniso_label
_atom_site_aniso_U_11
_atom_site_aniso_U_22
_atom_site_aniso_U_33
_atom_site_aniso_U_23
_atom_site_aniso_U_13
_atom_site_aniso_U_12
O1W 0.066(5) 0.034(4) 0.126(7) 0.003(5) 0.040(5) 0.013(4)
O2W 0.301(17) 0.031(5) 0.125(8) -0.016(5) 0.153(11) -0.019(7)
O3W 0.208(13) 0.045(6) 0.173(11) -0.003(7) 0.150(11) 0.026(7)
O4W 0.076(6) 0.032(5) 0.294(18) 0.002(8) -0.039(9) 0.004(5)
Yb1 0.0493(3) 0.0199(2) 0.0598(3) 0.000 0.0332(2) 0.000
C1 0.061(3) 0.038(3) 0.065(3) -0.004(2) 0.023(2) -0.006(2)
C2 0.048(4) 0.046(4) 0.066(4) 0.000 0.010(3) 0.000
C3 0.067(4) 0.042(4) 0.051(4) 0.000 0.017(3) 0.000
C4 0.091(4) 0.040(3) 0.103(4) -0.022(3) 0.059(4) -0.007(3)
C5 0.085(4) 0.035(3) 0.093(4) 0.009(3) 0.057(3) 0.008(3)
C6 0.101(6) 0.038(4) 0.065(4) 0.000 0.059(4) 0.000
C7 0.086(5) 0.042(4) 0.082(5) 0.000 0.062(5) 0.000
C8 0.080(4) 0.036(3) 0.101(4) 0.002(3) 0.061(3) 0.010(3)
C9 0.074(3) 0.039(3) 0.095(4) 0.008(3) 0.054(3) 0.014(3)
C10 0.058(4) 0.035(4) 0.098(5) 0.000 0.061(4) 0.000
C11 0.049(4) 0.049(5) 0.100(6) 0.000 0.045(4) 0.000
C12 0.082(4) 0.047(3) 0.089(4) 0.011(3) 0.046(3) 0.018(3)
C13 0.057(5) 0.138(12) 0.120(9) 0.000 0.020(6) 0.000
C14 0.103(7) 0.086(7) 0.108(7) 0.000 0.081(6) 0.000
C15 0.124 0.125 0.159 0.000 0.081 0.000
N1 0.064(3) 0.038(2) 0.075(3) -0.003(2) 0.034(2) -0.008(2)
N2 0.069(3) 0.036(2) 0.077(3) 0.002(2) 0.034(2) -0.002(2)
N3 0.076(3) 0.036(3) 0.089(3) -0.008(2) 0.053(3) -0.007(2)
N4 0.080(3) 0.032(2) 0.086(3) 0.005(2) 0.055(3) 0.001(2)
N5 0.072(3) 0.035(2) 0.094(3) -0.003(2) 0.054(3) 0.002(2)
N6 0.075(3) 0.040(3) 0.097(3) 0.002(3) 0.053(3) 0.007(2)
O1 0.101(3) 0.040(2) 0.104(3) 0.018(2) 0.048(3) 0.012(2)
O2 0.113(4) 0.046(3) 0.197(6) 0.046(3) 0.089(4) 0.009(3)
O3 0.130(4) 0.030(2) 0.119(4) 0.004(2) 0.072(3) -0.006(2)
O4 0.267(17) 0.242(17) 0.100(7) 0.000 0.026(9) 0.000
O5 0.245(14) 0.206(13) 0.089(6) 0.000 0.071(7) 0.000
O6 0.127(9) 0.34(2) 0.162(10) 0.000 0.068(8) 0.000

loop_
_atom_type_symbol
_atom_type_description
_atom_type_scat_dispersion_real
_atom_type_scat_dispersion_imag
_atom_type_scat_source
C C 0.0033 0.0016 'International Tables Vol C Tables 4.2.6.8 and 6.1.1.4'
H H 0.0000 0.0000 'International Tables Vol C Tables 4.2.6.8 and 6.1.1.4'
N N 0.0061 0.0033 'International Tables Vol C Tables 4.2.6.8 and 6.1.1.4'
O O 0.0106 0.0060 'International Tables Vol C Tables 4.2.6.8 and 6.1.1.4'
Yb Yb -0.3850 5.5486 'International Tables Vol C Tables 4.2.6.8 and 6.1.1.4'

loop_
_geom_angle_atom_site_label_1
_geom_angle_atom_site_label_2
_geom_angle_atom_site_label_3
_geom_angle
_geom_angle_site_symmetry_1
_geom_angle_site_symmetry_3
O4W O1W O3W 133.6(9) . 5_677
O4W O1W Yb1 69.5(5) . .
O3W O1W Yb1 70.9(5) 5_677 .
O3W O2W O2W 127.9(7) 6_575 6_575
O3W O2W Yb1 71.1(5) 6_575 .
O2W O2W Yb1 68.1(2) 6_575 .
O1W O3W O2W 142.3(9) 5_677 6_575
O1W O3W Yb1 73.8(5) 5_677 .
O2W O3W Yb1 71.1(5) 6_575 .
O1W O4W O4W 134.9(7) . 6_575
O1W O4W Yb1 75.7(6) . .
O4W O4W Yb1 68.3(2) 6_575 .
O4W Yb1 O4W 43.4(5) . 6_575
O4W Yb1 O4W 136.6(5) . 2_657
O4W Yb1 O4W 180.0 6_575 2_657
O4W Yb1 O4W 180.0 . 5_677
O4W Yb1 O4W 136.6(5) 6_575 5_677
O4W Yb1 O4W 43.4(5) 2_657 5_677
O4W Yb1 O3W 111.7(6) . .
O4W Yb1 O3W 78.5(6) 6_575 .
O4W Yb1 O3W 101.5(6) 2_657 .
O4W Yb1 O3W 68.2(6) 5_677 .
O4W Yb1 O3W 68.3(6) . 5_677
O4W Yb1 O3W 101.5(6) 6_575 5_677
O4W Yb1 O3W 78.5(6) 2_657 5_677
O4W Yb1 O3W 111.8(6) 5_677 5_677
O3W Yb1 O3W 180.0 . 5_677
O4W Yb1 O3W 78.5(6) . 6_575
O4W Yb1 O3W 111.8(6) 6_575 6_575
O4W Yb1 O3W 68.2(6) 2_657 6_575
O4W Yb1 O3W 101.5(6) 5_677 6_575
O3W Yb1 O3W 100.8(6) . 6_575
O3W Yb1 O3W 79.2(6) 5_677 6_575
O4W Yb1 O3W 101.5(6) . 2_657
O4W Yb1 O3W 68.2(6) 6_575 2_657
O4W Yb1 O3W 111.8(6) 2_657 2_657
O4W Yb1 O3W 78.5(6) 5_677 2_657
O3W Yb1 O3W 79.2(6) . 2_657
O3W Yb1 O3W 100.8(6) 5_677 2_657
O3W Yb1 O3W 180.0(3) 6_575 2_657
O4W Yb1 O2W 78.1(6) . 6_575
O4W Yb1 O2W 61.2(7) 6_575 6_575
O4W Yb1 O2W 118.8(7) 2_657 6_575
O4W Yb1 O2W 101.9(6) 5_677 6_575
O3W Yb1 O2W 37.8(4) . 6_575
O3W Yb1 O2W 142.2(4) 5_677 6_575
O3W Yb1 O2W 77.5(4) 6_575 6_575
O3W Yb1 O2W 102.5(4) 2_657 6_575
O4W Yb1 O2W 101.9(6) . 2_657
O4W Yb1 O2W 118.8(7) 6_575 2_657
O4W Yb1 O2W 61.2(7) 2_657 2_657
O4W Yb1 O2W 78.1(6) 5_677 2_657
O3W Yb1 O2W 142.2(4) . 2_657
O3W Yb1 O2W 37.8(4) 5_677 2_657
O3W Yb1 O2W 102.5(4) 6_575 2_657
O3W Yb1 O2W 77.5(4) 2_657 2_657
O2W Yb1 O2W 180.0 6_575 2_657
O4W Yb1 O2W 118.8(7) . 5_677
O4W Yb1 O2W 101.9(6) 6_575 5_677
O4W Yb1 O2W 78.1(6) 2_657 5_677
O4W Yb1 O2W 61.2(7) 5_677 5_677
O3W Yb1 O2W 102.5(4) . 5_677
O3W Yb1 O2W 77.5(4) 5_677 5_677
O3W Yb1 O2W 142.2(5) 6_575 5_677
O3W Yb1 O2W 37.8(4) 2_657 5_677
O2W Yb1 O2W 136.3(4) 6_575 5_677
O2W Yb1 O2W 43.7(4) 2_657 5_677
O4W Yb1 O2W 61.2(7) . .
O4W Yb1 O2W 78.1(6) 6_575 .
O4W Yb1 O2W 101.9(6) 2_657 .
O4W Yb1 O2W 118.8(7) 5_677 .
O3W Yb1 O2W 77.5(4) . .
O3W Yb1 O2W 102.5(4) 5_677 .
O3W Yb1 O2W 37.8(4) 6_575 .
O3W Yb1 O2W 142.2(5) 2_657 .
O2W Yb1 O2W 43.7(4) 6_575 .
O2W Yb1 O2W 136.3(4) 2_657 .
O2W Yb1 O2W 180.0 5_677 .
O1 C1 N1 126.2(6) . .
O1 C1 N2 124.2(6) . .
N1 C1 N2 109.6(5) . .
N1 C2 N1 112.3(6) 6_575 .
N1 C2 C13 113.0(4) 6_575 .
N1 C2 C13 113.0(4) . .
N1 C2 C3 103.6(4) 6_575 .
N1 C2 C3 103.6(4) . .
C13 C2 C3 110.6(8) . .
O4 C3 N2 109.3(6) . 6_575
O4 C3 N2 109.3(6) . .
N2 C3 N2 112.4(6) 6_575 .
O4 C3 C2 119.0(10) . .
N2 C3 C2 103.3(4) 6_575 .
N2 C3 C2 103.3(4) . .
N3 C4 N2 114.9(5) . .
N3 C4 H4A 108.5 . .
N2 C4 H4A 108.5 . .
N3 C4 H4B 108.5 . .
N2 C4 H4B 108.5 . .
H4A C4 H4B 107.5 . .
O2 C5 N3 124.8(6) . .
O2 C5 N4 124.4(6) . .
N3 C5 N4 110.8(5) . .
N3 C6 N3 112.0(6) 6_575 .
N3 C6 O5 113.8(5) 6_575 .
N3 C6 O5 113.8(5) . .
N3 C6 C7 101.1(4) 6_575 .
N3 C6 C7 101.1(4) . .
O5 C6 C7 113.6(8) . .
C14 C7 N4 111.3(4) . .
C14 C7 N4 111.3(4) . 6_575
N4 C7 N4 114.4(6) . 6_575
C14 C7 C6 112.3(7) . .
N4 C7 C6 103.6(4) . .
N4 C7 C6 103.6(4) 6_575 .
N4 C8 N5 114.3(4) . .
N4 C8 H8A 108.7 . .
N5 C8 H8A 108.7 . .
N4 C8 H8B 108.7 . .
N5 C8 H8B 108.7 . .
H8A C8 H8B 107.6 . .
O3 C9 N6 126.2(6) . .
O3 C9 N5 123.7(6) . .
N6 C9 N5 110.0(5) . .
C15 C10 N5 112.0(5) . 6_575
C15 C10 N5 112.0(5) . .
N5 C10 N5 111.4(6) 6_575 .
C15 C10 C11 110.4(9) . .
N5 C10 C11 105.3(4) 6_575 .
N5 C10 C11 105.3(4) . .
N6 C11 N6 112.8(6) 6_575 .
N6 C11 C10 102.4(4) 6_575 .
N6 C11 C10 102.4(4) . .
N6 C11 O6 112.6(5) 6_575 .
N6 C11 O6 112.6(5) . .
C10 C11 O6 113.2(8) . .
N1 C12 N6 115.6(5) 2_557 .
N1 C12 H12A 108.4 2_557 .
N6 C12 H12A 108.4 . .
N1 C12 H12B 108.4 2_557 .
N6 C12 H12B 108.4 . .
H12A C12 H12B 107.4 . .
C2 C13 H13A 109.5 . .
C2 C13 H13B 109.5 . .
H13A C13 H13B 109.5 . .
C2 C13 H13C 109.5 . .
H13A C13 H13C 109.5 . .
H13B C13 H13C 109.5 . .
C7 C14 H14A 109.5 . .
C7 C14 H14B 109.5 . .
H14A C14 H14B 109.5 . .
C7 C14 H14C 109.5 . .
H14A C14 H14C 109.5 . .
H14B C14 H14C 109.5 . .
C10 C15 H15A 109.5 . .
C10 C15 H15B 109.5 . .
H15A C15 H15B 109.5 . .
C10 C15 H15C 109.5 . .
H15A C15 H15C 109.5 . .
H15B C15 H15C 109.5 . .
C1 N1 C12 121.6(5) . 2_557
C1 N1 C2 112.5(5) . .
C12 N1 C2 125.1(6) 2_557 .
C1 N2 C4 124.3(5) . .
C1 N2 C3 111.0(5) . .
C4 N2 C3 123.6(5) . .
C5 N3 C4 123.6(5) . .
C5 N3 C6 112.6(5) . .
C4 N3 C6 122.5(6) . .
C5 N4 C8 124.2(5) . .
C5 N4 C7 111.7(5) . .
C8 N4 C7 123.4(5) . .
C9 N5 C8 123.9(5) . .
C9 N5 C10 109.8(5) . .
C8 N5 C10 125.2(5) . .
C9 N6 C12 121.9(5) . .
C9 N6 C11 112.1(6) . .
C12 N6 C11 125.5(6) . .
C3 O4 H4 109.5 . .
C6 O5 H5 109.5 . .
C11 O6 H6 109.5 . .

loop_
_geom_bond_atom_site_label_1
_geom_bond_atom_site_label_2
_geom_bond_distance
_geom_bond_site_symmetry_2
O1W O4W 1.378(17) .
O1W O3W 1.403(16) 5_677
O1W Yb1 2.335(7) .
O2W O3W 1.490(18) 6_575
O2W O2W 1.713(18) 6_575
O2W Yb1 2.299(9) .
O3W O1W 1.403(16) 5_677
O3W O2W 1.490(17) 6_575
O3W Yb1 2.298(9) .
O4W O4W 1.669(19) 6_575
O4W Yb1 2.257(10) .
Yb1 O4W 2.257(10) 6_575
Yb1 O4W 2.257(10) 2_657
Yb1 O4W 2.257(10) 5_677
Yb1 O3W 2.298(9) 5_677
Yb1 O3W 2.298(9) 6_575
Yb1 O3W 2.298(9) 2_657
Yb1 O2W 2.299(9) 6_575
Yb1 O2W 2.299(9) 2_657
Yb1 O2W 2.299(9) 5_677
C1 O1 1.224(7) .
C1 N1 1.345(7) .
C1 N2 1.363(7) .
C2 N1 1.447(6) 6_575
C2 N1 1.447(6) .
C2 C13 1.505(12) .
C2 C3 1.533(12) .
C3 O4 1.415(13) .
C3 N2 1.469(6) 6_575
C3 N2 1.469(6) .
C4 N3 1.433(8) .
C4 N2 1.441(7) .
C4 H4A 0.9800 .
C4 H4B 0.9800 .
C5 O2 1.213(7) .
C5 N3 1.341(8) .
C5 N4 1.357(7) .
C6 N3 1.476(6) 6_575
C6 N3 1.476(6) .
C6 O5 1.474(8) .
C6 C7 1.593(12) .
C7 C14 1.426(11) .
C7 N4 1.449(6) .
C7 N4 1.449(6) 6_575
C8 N4 1.426(7) .
C8 N5 1.447(8) .
C8 H8A 0.9800 .
C8 H8B 0.9800 .
C9 O3 1.235(7) .
C9 N6 1.352(8) .
C9 N5 1.351(8) .
C10 C15 1.402(15) .
C10 N5 1.468(6) 6_575
C10 N5 1.468(6) .
C10 C11 1.513(12) .
C11 N6 1.461(6) 6_575
C11 N6 1.461(6) .
C11 O6 1.460(8) .
C12 N1 1.423(7) 2_557
C12 N6 1.440(8) .
C12 H12A 0.9800 .
C12 H12B 0.9800 .
C13 H13A 0.9700 .
C13 H13B 0.9700 .
C13 H13C 0.9700 .
C14 H14A 0.9700 .
C14 H14B 0.9700 .
C14 H14C 0.9700 .
C15 H15A 0.9700 .
C15 H15B 0.9700 .
C15 H15C 0.9700 .
N1 C12 1.423(7) 2_557
O4 H4 0.8300 .
O5 H5 0.8300 .
O6 H6 0.8300 .

loop_
_platon_squeeze_void_nr
_platon_squeeze_void_average_x
_platon_squeeze_void_average_y
_platon_squeeze_void_average_z
_platon_squeeze_void_volume
_platon_squeeze_void_count_electrons
_platon_squeeze_void_content
1 0.000 0.000 0.000 116 29 ' '
2 0.784 -0.024 0.500 1118 438 ' '
3 0.500 0.500 0.000 116 29 ' '
